data_7122036
loop_
_publ_author_name
'Xu, Letian'
'Li, Guoping'
'Xu, Tao'
'Zhang, Weidong'
'Zhang, Sikun'
'Yin, Shiwei'
'An, Zhongfu'
'He, Gang'

_publ_section_title
;
 Chalcogen atom modulated persistent room-temperature phosphorescence
 through intramolecular electronic coupling.
;
_journal_issue 66
_journal_name_full 'Chemical communications (Cambridge, England)'
_journal_page_first 9226
_journal_page_last 9229
_journal_paper_doi 10.1039/c8cc04734k
_journal_volume 54
_journal_year 2018
_chemical_formula_moiety 'C24 H17 N S'
_chemical_formula_sum 'C24 H17 N S'
_chemical_formula_weight 351.44
_space_group_crystal_system monoclinic
_space_group_IT_number 14
_space_group_name_Hall '-P 2ybc'
_space_group_name_H-M_alt 'P 1 21/c 1'
_symmetry_space_group_name_Hall '-P 2ybc'
_symmetry_space_group_name_H-M 'P 1 21/c 1'
_atom_sites_solution_hydrogens geom
_audit_creation_date 2018-04-23
_audit_creation_method
;
Olex2 1.2
(compiled 2018.04.03 svn.r3497 for OlexSys, GUI svn.r5486)
;
_audit_update_record
;
2018-04-23 deposited with the CCDC.
2018-07-23 downloaded from the CCDC.
;
_cell_angle_alpha 90
_cell_angle_beta 100.0350(10)
_cell_angle_gamma 90
_cell_formula_units_Z 4
_cell_length_a 14.7755(6)
_cell_length_b 16.6199(6)
_cell_length_c 7.5149(3)
_cell_measurement_reflns_used 9605
_cell_measurement_temperature 150(2)
_cell_measurement_theta_max 27.43
_cell_measurement_theta_min 2.82
_cell_volume 1817.18(12)
_computing_cell_refinement 'SAINT v8.37A (Bruker, 2015)'
_computing_data_reduction 'SAINT v8.37A (Bruker, 2015)'
_computing_molecular_graphics 'Olex2 (Dolomanov et al., 2009)'
_computing_publication_material 'Olex2 (Dolomanov et al., 2009)'
_computing_structure_refinement 'ShelXL (Sheldrick, 2015)'
_diffrn_ambient_temperature 150
_diffrn_measured_fraction_theta_full 0.998
_diffrn_measured_fraction_theta_max 0.998
_diffrn_measurement_device_type 'Bruker APEX-II CCD'
_diffrn_measurement_method 'phi and omega scans'
_diffrn_radiation_monochromator graphite
_diffrn_radiation_type MoK\a
_diffrn_radiation_wavelength 0.71073
_diffrn_reflns_av_R_equivalents 0.0492
_diffrn_reflns_av_unetI/netI 0.0185
_diffrn_reflns_Laue_measured_fraction_full 0.998
_diffrn_reflns_Laue_measured_fraction_max 0.998
_diffrn_reflns_limit_h_max 19
_diffrn_reflns_limit_h_min -19
_diffrn_reflns_limit_k_max 21
_diffrn_reflns_limit_k_min -21
_diffrn_reflns_limit_l_max 9
_diffrn_reflns_limit_l_min -9
_diffrn_reflns_number 62652
_diffrn_reflns_point_group_measured_fraction_full 0.998
_diffrn_reflns_point_group_measured_fraction_max 0.998
_diffrn_reflns_theta_full 25.242
_diffrn_reflns_theta_max 27.519
_diffrn_reflns_theta_min 2.451
_diffrn_source 'fine-focus sealed tube'
_exptl_absorpt_coefficient_mu 0.185
_exptl_absorpt_correction_T_max 0.960
_exptl_absorpt_correction_T_min 0.950
_exptl_absorpt_correction_type multi-scan
_exptl_absorpt_process_details
;
SADABS-2014/5 (Bruker,2014/5) was used for absorption correction.
wR2(int) was 0.1475 before and 0.0711 after correction.
The Ratio of minimum to maximum transmission is 0.9557.
The \l/2 correction factor is Not present.
;
_exptl_crystal_colour yellow
_exptl_crystal_colour_primary yellow
_exptl_crystal_density_diffrn 1.285
_exptl_crystal_description block
_exptl_crystal_F_000 736
_exptl_crystal_size_max 0.28
_exptl_crystal_size_mid 0.246
_exptl_crystal_size_min 0.22
_refine_diff_density_max 0.473
_refine_diff_density_min -0.569
_refine_diff_density_rms 0.204
_refine_ls_extinction_method none
_refine_ls_goodness_of_fit_ref 1.156
_refine_ls_hydrogen_treatment constr
_refine_ls_matrix_type full
_refine_ls_number_parameters 235
_refine_ls_number_reflns 4171
_refine_ls_number_restraints 0
_refine_ls_restrained_S_all 1.156
_refine_ls_R_factor_all 0.0513
_refine_ls_R_factor_gt 0.0384
_refine_ls_shift/su_max 0.001
_refine_ls_shift/su_mean 0.000
_refine_ls_structure_factor_coef Fsqd
_refine_ls_weighting_details 'w=1/[\s^2^(Fo^2^)+(0.0548P)^2^+0.6411P] where P=(Fo^2^+2Fc^2^)/3'
_refine_ls_weighting_scheme calc
_refine_ls_wR_factor_gt 0.0978
_refine_ls_wR_factor_ref 0.1122
_reflns_Friedel_coverage 0.000
_reflns_number_gt 3617
_reflns_number_total 4171
_reflns_threshold_expression 'I > 2\s(I)'
_cod_data_source_file c8cc04734k2.cif
_cod_data_source_block 2
_cod_depositor_comments
;
The following automatic conversions were performed:

'_exptl_absorpt_correction_type' value 'Multi-scan' changed to
'multi-scan' according to
/home/data/users/saulius/crontab/automatic-downloads/rss-feeds/RSC/lib/dictionaries/cif_core.dic
dictionary named 'cif_core.dic' version 2.4.2 from 2011-04-26.

Automatic conversion script
Id: cif_fix_values 4973 2017-02-22 13:04:09Z antanas 

 Adding full bibliography for 7122035--7122037.cif.
;
_cod_database_code 7122036
_shelx_shelxl_version_number 2014/7
_shelx_space_group_comment
;
The symmetry employed for this shelxl refinement is uniquely defined
by the following loop, which should always be used as a source of
symmetry information in preference to the above space-group names.
They are only intended as comments.
;
_shelx_estimated_absorpt_t_max 0.961
_shelx_estimated_absorpt_t_min 0.950
_olex2_refinement_description
;
1. Fixed Uiso
 At 1.2 times of:
  All C(H) groups
2.a Aromatic/amide H refined with riding coordinates:
 C1(H1), C3(H3), C4(H4), C6(H6), C7(H7), C9(H9), C10(H10), C11(H11), C14(H14),
 C17(H17), C18(H18), C19(H19), C20(H20), C21(H21), C23(H23), C24(H24), C25(H25)
;
_olex2_submission_special_instructions 'No special instructions were received'

loop_
_space_group_symop_operation_xyz
'x, y, z'
'-x, y+1/2, -z+1/2'
'-x, -y, -z'
'x, -y-1/2, z-1/2'

loop_
_atom_site_label
_atom_site_type_symbol
_atom_site_fract_x
_atom_site_fract_y
_atom_site_fract_z
_atom_site_U_iso_or_equiv
_atom_site_adp_type
_atom_site_occupancy
_atom_site_site_symmetry_order
_atom_site_calc_flag
_atom_site_refinement_flags_posn
N1 N 0.70138(8) 0.91108(7) 1.02256(15) 0.0212(2) Uani 1 1 d .
S1 S 0.65337(3) 1.11912(2) 0.36524(5) 0.02911(12) Uani 1 1 d .
C1 C 0.83465(10) 1.07470(9) 0.35093(19) 0.0254(3) Uani 1 1 d .
H1 H 0.8277 1.0306 0.4279 0.031 Uiso 1 1 calc R
C2 C 0.76202(10) 1.12778(8) 0.29818(18) 0.0223(3) Uani 1 1 d .
C3 C 0.77235(11) 1.19144(9) 0.18116(19) 0.0263(3) Uani 1 1 d .
H3 H 0.7228 1.2274 0.1433 0.032 Uiso 1 1 calc R
C4 C 0.73702(10) 1.07618(8) 0.71166(19) 0.0232(3) Uani 1 1 d .
H4 H 0.7730 1.1236 0.7121 0.028 Uiso 1 1 calc R
C5 C 0.67460(9) 1.05507(9) 0.55678(18) 0.0220(3) Uani 1 1 d .
C6 C 0.62324(10) 0.98497(9) 0.55571(18) 0.0230(3) Uani 1 1 d .
H6 H 0.5816 0.9700 0.4499 0.028 Uiso 1 1 calc R
C7 C 0.63255(10) 0.93673(8) 0.70897(18) 0.0221(3) Uani 1 1 d .
H7 H 0.5973 0.8889 0.7079 0.027 Uiso 1 1 calc R
C8 C 0.69369(9) 0.95871(8) 0.86416(18) 0.0199(3) Uani 1 1 d .
C9 C 0.85479(11) 1.20188(10) 0.1207(2) 0.0314(4) Uani 1 1 d .
H9 H 0.8614 1.2448 0.0406 0.038 Uiso 1 1 calc R
C10 C 0.92784(12) 1.15008(11) 0.1762(2) 0.0338(4) Uani 1 1 d .
H10 H 0.9848 1.1580 0.1364 0.041 Uiso 1 1 calc R
C11 C 0.91710(11) 1.08640(10) 0.2907(2) 0.0307(3) Uani 1 1 d .
H11 H 0.9668 1.0505 0.3279 0.037 Uiso 1 1 calc R
C13 C 0.78329(10) 0.88483(8) 1.12911(19) 0.0230(3) Uani 1 1 d .
C14 C 0.87354(11) 0.89537(9) 1.1041(2) 0.0290(3) Uani 1 1 d .
H14 H 0.8877 0.9245 1.0037 0.035 Uiso 1 1 calc R
C15 C 0.76146(11) 0.83951(8) 1.27492(19) 0.0246(3) Uani 1 1 d .
C16 C 0.62774(10) 0.88276(8) 1.09944(18) 0.0208(3) Uani 1 1 d .
C17 C 0.53379(10) 0.89454(8) 1.0446(2) 0.0244(3) Uani 1 1 d .
H17 H 0.5106 0.9265 0.9420 0.029 Uiso 1 1 calc R
C18 C 0.74663(9) 1.02822(8) 0.86435(18) 0.0217(3) Uani 1 1 d .
H18 H 0.7893 1.0426 0.9693 0.026 Uiso 1 1 calc R
C19 C 0.47521(11) 0.85789(9) 1.1454(2) 0.0306(3) Uani 1 1 d .
H19 H 0.4107 0.8649 1.1106 0.037 Uiso 1 1 calc R
C20 C 0.50854(12) 0.81077(9) 1.2970(2) 0.0337(4) Uani 1 1 d .
H20 H 0.4666 0.7856 1.3620 0.040 Uiso 1 1 calc R
C21 C 0.60175(12) 0.80056(9) 1.3530(2) 0.0295(3) Uani 1 1 d .
H21 H 0.6243 0.7691 1.4568 0.035 Uiso 1 1 calc R
C22 C 0.66267(10) 0.83721(8) 1.25480(18) 0.0231(3) Uani 1 1 d .
C23 C 0.83237(12) 0.80662(9) 1.4022(2) 0.0322(4) Uani 1 1 d .
H23 H 0.8189 0.7768 1.5022 0.039 Uiso 1 1 calc R
C24 C 0.92194(12) 0.81838(10) 1.3797(2) 0.0372(4) Uani 1 1 d .
H24 H 0.9706 0.7968 1.4658 0.045 Uiso 1 1 calc R
C25 C 0.94230(12) 0.86157(10) 1.2321(2) 0.0357(4) Uani 1 1 d .
H25 H 1.0047 0.8680 1.2188 0.043 Uiso 1 1 calc R

loop_
_atom_site_aniso_label
_atom_site_aniso_U_11
_atom_site_aniso_U_22
_atom_site_aniso_U_33
_atom_site_aniso_U_23
_atom_site_aniso_U_13
_atom_site_aniso_U_12
N1 0.0240(6) 0.0222(6) 0.0174(5) 0.0034(4) 0.0036(4) 0.0019(5)
S1 0.0272(2) 0.0360(2) 0.0232(2) 0.01222(15) 0.00173(14) 0.00267(15)
C1 0.0343(8) 0.0228(7) 0.0183(6) 0.0027(5) 0.0023(6) -0.0019(6)
C2 0.0284(7) 0.0223(7) 0.0148(6) -0.0011(5) 0.0003(5) -0.0039(5)
C3 0.0354(8) 0.0217(7) 0.0195(7) 0.0019(5) -0.0013(6) -0.0028(6)
C4 0.0263(7) 0.0217(7) 0.0216(7) 0.0015(5) 0.0043(5) -0.0026(5)
C5 0.0244(7) 0.0251(7) 0.0168(6) 0.0036(5) 0.0046(5) 0.0026(5)
C6 0.0245(7) 0.0264(7) 0.0173(6) -0.0023(5) 0.0012(5) 0.0001(5)
C7 0.0263(7) 0.0202(6) 0.0201(7) -0.0018(5) 0.0048(5) -0.0028(5)
C8 0.0241(7) 0.0196(6) 0.0165(6) 0.0009(5) 0.0046(5) 0.0037(5)
C9 0.0418(9) 0.0291(8) 0.0223(7) 0.0050(6) 0.0027(6) -0.0109(7)
C10 0.0338(8) 0.0404(9) 0.0278(8) 0.0004(7) 0.0069(6) -0.0101(7)
C11 0.0314(8) 0.0330(8) 0.0265(8) 0.0001(6) 0.0022(6) 0.0006(6)
C13 0.0297(7) 0.0188(6) 0.0193(7) -0.0017(5) 0.0005(5) 0.0056(5)
C14 0.0303(8) 0.0268(7) 0.0294(8) -0.0009(6) 0.0038(6) 0.0053(6)
C15 0.0367(8) 0.0173(6) 0.0189(7) -0.0019(5) 0.0022(6) 0.0046(6)
C16 0.0294(7) 0.0158(6) 0.0176(6) -0.0018(5) 0.0053(5) -0.0002(5)
C17 0.0295(7) 0.0203(7) 0.0233(7) -0.0008(5) 0.0048(6) 0.0003(5)
C18 0.0238(7) 0.0246(7) 0.0160(6) -0.0015(5) 0.0014(5) -0.0005(5)
C19 0.0311(8) 0.0286(8) 0.0332(8) -0.0045(6) 0.0091(6) -0.0047(6)
C20 0.0469(9) 0.0261(8) 0.0318(8) -0.0012(6) 0.0171(7) -0.0106(7)
C21 0.0506(10) 0.0178(7) 0.0211(7) 0.0015(5) 0.0095(7) -0.0031(6)
C22 0.0375(8) 0.0151(6) 0.0167(6) -0.0011(5) 0.0050(6) 0.0015(5)
C23 0.0467(9) 0.0240(7) 0.0232(7) 0.0016(6) -0.0017(7) 0.0093(7)
C24 0.0418(9) 0.0323(8) 0.0320(9) -0.0011(7) -0.0089(7) 0.0142(7)
C25 0.0286(8) 0.0354(9) 0.0408(9) -0.0053(7) -0.0007(7) 0.0082(7)

loop_
_atom_type_symbol
_atom_type_description
_atom_type_scat_dispersion_real
_atom_type_scat_dispersion_imag
_atom_type_scat_source
C C 0.0033 0.0016 'International Tables Vol C Tables 4.2.6.8 and 6.1.1.4'
H H 0.0000 0.0000 'International Tables Vol C Tables 4.2.6.8 and 6.1.1.4'
N N 0.0061 0.0033 'International Tables Vol C Tables 4.2.6.8 and 6.1.1.4'
S S 0.1246 0.1234 'International Tables Vol C Tables 4.2.6.8 and 6.1.1.4'

loop_
_geom_angle_atom_site_label_1
_geom_angle_atom_site_label_2
_geom_angle_atom_site_label_3
_geom_angle
C13 N1 C8 126.10(12)
C16 N1 C8 125.46(11)
C16 N1 C13 108.43(11)
C2 S1 C5 103.82(7)
C11 C1 C2 119.73(14)
C1 C2 S1 124.03(11)
C1 C2 C3 119.62(14)
C3 C2 S1 116.33(11)
C9 C3 C2 119.96(14)
C18 C4 C5 120.21(13)
C4 C5 S1 121.52(11)
C6 C5 S1 118.64(11)
C6 C5 C4 119.71(12)
C5 C6 C7 120.23(13)
C6 C7 C8 119.88(13)
C7 C8 N1 120.12(12)
C7 C8 C18 119.97(12)
C18 C8 N1 119.91(12)
C3 C9 C10 120.47(14)
C9 C10 C11 119.47(15)
C1 C11 C10 120.72(15)
N1 C13 C15 108.56(13)
C14 C13 N1 129.65(14)
C14 C13 C15 121.74(13)
C13 C14 C25 117.30(15)
C13 C15 C22 107.26(12)
C23 C15 C13 119.54(15)
C23 C15 C22 133.20(14)
N1 C16 C22 108.86(12)
C17 C16 N1 129.64(13)
C17 C16 C22 121.50(13)
C19 C17 C16 117.53(14)
C4 C18 C8 119.98(13)
C17 C19 C20 121.73(15)
C21 C20 C19 120.54(14)
C20 C21 C22 119.08(14)
C16 C22 C15 106.87(12)
C21 C22 C15 133.55(14)
C21 C22 C16 119.58(14)
C24 C23 C15 118.76(15)
C23 C24 C25 120.99(15)
C14 C25 C24 121.62(16)

loop_
_geom_bond_atom_site_label_1
_geom_bond_atom_site_label_2
_geom_bond_distance
N1 C8 1.4176(17)
N1 C13 1.3995(18)
N1 C16 1.3993(18)
S1 C2 1.7702(15)
S1 C5 1.7737(14)
C1 C2 1.392(2)
C1 C11 1.385(2)
C2 C3 1.401(2)
C3 C9 1.383(2)
C4 C5 1.398(2)
C4 C18 1.3840(19)
C5 C6 1.390(2)
C6 C7 1.390(2)
C7 C8 1.3937(19)
C8 C18 1.395(2)
C9 C10 1.387(2)
C10 C11 1.390(2)
C13 C14 1.390(2)
C13 C15 1.413(2)
C14 C25 1.390(2)
C15 C22 1.442(2)
C15 C23 1.401(2)
C16 C17 1.391(2)
C16 C22 1.4116(19)
C17 C19 1.386(2)
C19 C20 1.400(2)
C20 C21 1.379(2)
C21 C22 1.399(2)
C23 C24 1.377(3)
C24 C25 1.397(3)
